data_7240209
loop_
_publ_author_name
'Hao, Yucheng'
'Pan, Yang'
'Lin, Yuan'
'He, Linbo'
'Ge, Guangjie'
'Ruan, Yu'
'Zhou, Haida'
'Xue, Yang'
'Koirala, Kisan'

_publ_section_title
;
 Highly Porous Aluminophosphates with Unique Three Dimensional Open
 Framework Structures from Mild Hydrothermal Syntheses
;
_journal_name_full CrystEngComm
_journal_paper_doi 10.1039/D0CE00075B
_journal_year 2020
_chemical_formula_sum 'Al1.17 O6.33 P1.83'
_chemical_formula_weight 189.59
_space_group_crystal_system hexagonal
_space_group_IT_number 176
_space_group_name_Hall '-P 6c'
_space_group_name_H-M_alt 'P 63/m'
_audit_creation_method SHELXL-2014/7
_audit_update_record
;
2020-03-10 deposited with the CCDC.	2020-03-25 downloaded from the CCDC.
;
_cell_angle_alpha 90
_cell_angle_beta 90
_cell_angle_gamma 120
_cell_formula_units_Z 3
_cell_length_a 7.8692(5)
_cell_length_b 7.8692(5)
_cell_length_c 7.0721(6)
_cell_measurement_reflns_used 916
_cell_measurement_temperature 293(2)
_cell_measurement_theta_max 30.3740
_cell_measurement_theta_min 2.9800
_cell_volume 379.26(5)
_computing_structure_refinement 'SHELXL-2014/7 (Sheldrick, 2014)'
_diffrn_ambient_temperature 293(2)
_diffrn_measured_fraction_theta_full 1.000
_diffrn_measured_fraction_theta_max 0.860
_diffrn_measurement_device_type 'ROD, Synergy Custom DW system, HyPix'
_diffrn_measurement_method '\w scans'
_diffrn_radiation_type MoK\a
_diffrn_radiation_wavelength 0.71073
_diffrn_reflns_av_R_equivalents 0.0366
_diffrn_reflns_av_unetI/netI 0.0341
_diffrn_reflns_Laue_measured_fraction_full 1.000
_diffrn_reflns_Laue_measured_fraction_max 0.860
_diffrn_reflns_limit_h_max 9
_diffrn_reflns_limit_h_min -10
_diffrn_reflns_limit_k_max 8
_diffrn_reflns_limit_k_min -9
_diffrn_reflns_limit_l_max 9
_diffrn_reflns_limit_l_min -9
_diffrn_reflns_number 1550
_diffrn_reflns_point_group_measured_fraction_full 1.000
_diffrn_reflns_point_group_measured_fraction_max 0.860
_diffrn_reflns_theta_full 25.242
_diffrn_reflns_theta_max 30.446
_diffrn_reflns_theta_min 2.989
_exptl_absorpt_coefficient_mu 0.969
_exptl_absorpt_correction_T_max 1.00000
_exptl_absorpt_correction_T_min 0.47494
_exptl_absorpt_correction_type multi-scan
_exptl_crystal_colour colorless
_exptl_crystal_density_diffrn 2.490
_exptl_crystal_description block
_exptl_crystal_F_000 280
_exptl_crystal_size_max 0.08
_exptl_crystal_size_mid 0.04
_exptl_crystal_size_min 0.02
_refine_diff_density_max 0.352
_refine_diff_density_min -0.384
_refine_diff_density_rms 0.084
_refine_ls_extinction_method none
_refine_ls_goodness_of_fit_ref 1.076
_refine_ls_hydrogen_treatment undef
_refine_ls_matrix_type full
_refine_ls_number_parameters 32
_refine_ls_number_reflns 356
_refine_ls_number_restraints 1
_refine_ls_restrained_S_all 1.080
_refine_ls_R_factor_all 0.0362
_refine_ls_R_factor_gt 0.0254
_refine_ls_shift/su_max 0.000
_refine_ls_shift/su_mean 0.000
_refine_ls_structure_factor_coef Fsqd
_refine_ls_weighting_details 'w=1/[\s^2^(Fo^2^)+(0.0245P)^2^+0.0506P] where P=(Fo^2^+2Fc^2^)/3'
_refine_ls_weighting_scheme calc
_refine_ls_wR_factor_gt 0.0515
_refine_ls_wR_factor_ref 0.0538
_reflns_Friedel_coverage 0.000
_reflns_number_gt 296
_reflns_number_total 356
_reflns_threshold_expression 'I > 2\s(I)'
_cod_data_source_file d0ce00075b2.cif
_cod_data_source_block a_CCDC1
_cod_original_cell_volume 379.26(6)
_cod_database_code 7240209
_shelx_shelxl_version_number 2014/7
_shelx_space_group_comment
;
The symmetry employed for this shelxl refinement is uniquely defined
by the following loop, which should always be used as a source of
symmetry information in preference to the above space-group names.
They are only intended as comments.
;

loop_
_space_group_symop_operation_xyz
'x, y, z'
'-y, x-y, z'
'-x+y, -x, z'
'-x, -y, z+1/2'
'y, -x+y, z+1/2'
'x-y, x, z+1/2'
'-x, -y, -z'
'y, -x+y, -z'
'x-y, x, -z'
'x, y, -z-1/2'
'-y, x-y, -z-1/2'
'-x+y, -x, -z-1/2'

loop_
_atom_site_label
_atom_site_type_symbol
_atom_site_fract_x
_atom_site_fract_y
_atom_site_fract_z
_atom_site_U_iso_or_equiv
_atom_site_adp_type
_atom_site_occupancy
_atom_site_site_symmetry_order
_atom_site_calc_flag
_atom_site_refinement_flags_posn
_atom_site_refinement_flags_adp
_atom_site_refinement_flags_occupancy
_atom_site_disorder_assembly
_atom_site_disorder_group
P1 P 0.63918(9) 0.95126(10) 0.2500 0.00597(19) Uani 0.9167 2 d DS T P . .
Al1 Al 0.3333 0.6667 -0.05535(11) 0.0052(2) Uani 0.875 3 d S T P . .
O1 O 0.6160(3) 1.1347(3) 0.2500 0.0125(4) Uani 1 2 d S T P . .
O2 O 0.55760(18) 0.83422(18) 0.07085(17) 0.0146(3) Uani 1 1 d . . . . .
O3 O 0.8511(19) 1.029(2) 0.2500 0.056(5) Uani 0.208(8) 2 d DS T . . .

loop_
_atom_site_aniso_label
_atom_site_aniso_U_11
_atom_site_aniso_U_22
_atom_site_aniso_U_33
_atom_site_aniso_U_23
_atom_site_aniso_U_13
_atom_site_aniso_U_12
P1 0.0064(3) 0.0072(3) 0.0045(3) 0.000 0.000 0.0035(3)
Al1 0.0063(3) 0.0063(3) 0.0031(4) 0.000 0.000 0.00315(15)
O1 0.0169(10) 0.0116(9) 0.0097(7) 0.000 0.000 0.0076(7)
O2 0.0169(7) 0.0151(7) 0.0126(6) -0.0011(5) -0.0003(5) 0.0087(6)
O3 0.073(11) 0.047(9) 0.047(7) 0.000 0.000 0.030(8)

loop_
_atom_type_symbol
_atom_type_description
_atom_type_scat_dispersion_real
_atom_type_scat_dispersion_imag
_atom_type_scat_source
O O 0.0106 0.0060 'International Tables Vol C Tables 4.2.6.8 and 6.1.1.4'
Al Al 0.0645 0.0514 'International Tables Vol C Tables 4.2.6.8 and 6.1.1.4'
P P 0.1023 0.0942 'International Tables Vol C Tables 4.2.6.8 and 6.1.1.4'

loop_
_geom_angle_atom_site_label_1
_geom_angle_atom_site_label_2
_geom_angle_atom_site_label_3
_geom_angle
_geom_angle_site_symmetry_1
_geom_angle_site_symmetry_3
_geom_angle_publ_flag
O3 P1 O2 107.7(3) . 10_556 ?
O3 P1 O2 107.7(3) . . ?
O2 P1 O2 114.30(10) 10_556 . ?
O3 P1 O1 104.7(6) . . ?
O2 P1 O1 110.98(6) 10_556 . ?
O2 P1 O1 110.98(6) . . ?
O2 Al1 O2 98.07(6) 3_565 . ?
O2 Al1 O2 98.07(6) 3_565 2_665 ?
O2 Al1 O2 98.07(6) . 2_665 ?
O2 Al1 O1 91.69(6) 3_565 9_655 ?
O2 Al1 O1 91.84(6) . 9_655 ?
O2 Al1 O1 164.94(6) 2_665 9_655 ?
O2 Al1 O1 91.84(6) 3_565 8_455 ?
O2 Al1 O1 164.94(6) . 8_455 ?
O2 Al1 O1 91.69(6) 2_665 8_455 ?
O1 Al1 O1 76.49(6) 9_655 8_455 ?
O2 Al1 O1 164.94(6) 3_565 7_675 ?
O2 Al1 O1 91.69(6) . 7_675 ?
O2 Al1 O1 91.84(6) 2_665 7_675 ?
O1 Al1 O1 76.49(6) 9_655 7_675 ?
O1 Al1 O1 76.49(6) 8_455 7_675 ?
O2 Al1 Al1 119.32(4) 3_565 10 ?
O2 Al1 Al1 119.32(4) . 10 ?
O2 Al1 Al1 119.32(4) 2_665 10 ?
O1 Al1 Al1 45.62(4) 9_655 10 ?
O1 Al1 Al1 45.62(4) 8_455 10 ?
O1 Al1 Al1 45.63(4) 7_675 10 ?
P1 O1 Al1 132.17(6) . 4_675 ?
P1 O1 Al1 132.17(6) . 7_675 ?
Al1 O1 Al1 88.75(8) 4_675 7_675 ?
P1 O2 Al1 144.65(9) . . ?

loop_
_geom_bond_atom_site_label_1
_geom_bond_atom_site_label_2
_geom_bond_distance
_geom_bond_site_symmetry_2
_geom_bond_publ_flag
P1 O3 1.461(13) . ?
P1 O2 1.5081(13) 10_556 ?
P1 O2 1.5081(13) . ?
P1 O1 1.5427(19) . ?
Al1 O2 1.8228(13) 3_565 ?
Al1 O2 1.8228(13) . ?
Al1 O2 1.8228(13) 2_665 ?
Al1 O1 1.9683(14) 9_655 ?
Al1 O1 1.9683(14) 8_455 ?
Al1 O1 1.9683(14) 7_675 ?
Al1 Al1 2.7531(16) 10 ?
O1 Al1 1.9684(14) 4_675 ?
O1 Al1 1.9684(14) 7_675 ?
